data_4127676
loop_
_publ_author_name
'Touge, Taichiro'
'Sakaguchi, Kazuhiko'
'Tamaki, Nao'
'Nara, Hideki'
'Yokozawa, Tohru'
'Matsumura, Kazuhiko'
'Kayaki, Yoshihito'

_publ_section_title
;
 Multiple Absolute Stereocontrol in Cascade Lactone Formation via Dynamic
 Kinetic Resolution Driven by the Asymmetric Transfer Hydrogenation of
 Keto Acids with Oxo-Tethered Ruthenium Catalysts.
;
_journal_issue 41
_journal_name_full 'Journal of the American Chemical Society'
_journal_page_first 16354
_journal_page_last 16361
_journal_paper_doi 10.1021/jacs.9b07297
_journal_volume 141
_journal_year 2019
_chemical_absolute_configuration ad
_chemical_formula_moiety 'C13 H14 O2'
_chemical_formula_sum 'C13 H14 O2'
_chemical_formula_weight 202.24
_chemical_name_systematic
;
(1R,3aR,9bS)-1-methyl-3a,4,5,9b-tetrahydronaphtho[2,1-b]furan-2(1H)-one
;
_space_group_crystal_system monoclinic
_space_group_IT_number 4
_space_group_name_Hall 'P 2yb'
_space_group_name_H-M_alt 'P 1 21 1'
_symmetry_space_group_name_Hall 'P 2yb'
_symmetry_space_group_name_H-M 'P 1 21 1'
_atom_sites_solution_hydrogens geom
_atom_sites_solution_primary dual
_audit_creation_date 2019-02-15
_audit_creation_method
;
Olex2 1.3-ac4
(compiled 2018.12.05 svn.r3537 for Rigaku Oxford Diffraction, GUI svn.r5625)
;
_cell_angle_alpha 90
_cell_angle_beta 106.276(2)
_cell_angle_gamma 90
_cell_formula_units_Z 4
_cell_length_a 7.79570(10)
_cell_length_b 13.9632(2)
_cell_length_c 9.8653(2)
_cell_measurement_reflns_used 8396
_cell_measurement_temperature 99.98(10)
_cell_measurement_theta_max 75.6900
_cell_measurement_theta_min 4.6590
_cell_volume 1030.83(3)
_computing_cell_refinement 'CrysAlisPro 1.171.40.37a (Rigaku OD, 2019)'
_computing_data_collection 'CrysAlisPro 1.171.40.37a (Rigaku OD, 2019)'
_computing_data_reduction 'CrysAlisPro 1.171.40.37a (Rigaku OD, 2019)'
_computing_molecular_graphics 'Olex2 (Dolomanov et al., 2009)'
_computing_publication_material 'Olex2 (Dolomanov et al., 2009)'
_computing_structure_refinement 'ShelXL (Sheldrick, 2015)'
_computing_structure_solution 'ShelXT (Sheldrick, 2015)'
_diffrn_ambient_environment N~2~
_diffrn_ambient_temperature 99.98(10)
_diffrn_detector 'CCD plate'
_diffrn_detector_area_resol_mean 10.0000
_diffrn_detector_type HyPix
_diffrn_measured_fraction_theta_full 1.000
_diffrn_measured_fraction_theta_max 0.982
_diffrn_measurement_details
;
List of Runs (angles in degrees, time in seconds):

  # Type    Start    End  Width  t~exp~   \w     \q     \k     \f   Frames
--------------------------------------------------------------------------
  1  \w   -114.00  -6.00   0.50    0.07    --  -39.45 -74.00 -63.00  216
  2  \w    -73.00  36.00   0.50    0.07    --  -39.45  74.00  65.00  218
  3  \w    -35.00  73.00   0.50    0.07    --   39.45 -74.00 -63.00  216
  4  \w   -170.00 -61.00   0.50    0.27    --  -94.50 -74.00 -63.00  218
  5  \w    -96.00 -19.00   0.50    0.27    --  -94.50  74.00  65.00  154
  6  \w     39.00  96.00   0.50    0.27    --  114.32 -74.00 -63.00  114
  7  \w     81.00 178.00   0.50    0.27    --  114.32  74.00  65.00  194
  8  \w    -66.00  36.00   0.50    0.07    --  -39.45  57.00-180.00  204
  9  \w    -26.00  43.00   0.50    0.07    --  -39.45  19.00 -60.00  138
 10  \w      6.00 115.00   0.50    0.07    --   39.45  74.00  65.00  218
 11  \w     12.00 115.00   0.50    0.07    --   39.45  57.00-180.00  206
 12  \w    -51.00 -15.00   0.50    0.27    --  -94.50  45.00 -90.00   72
 13  \w    -51.00 -15.00   0.50    0.27    --  -94.50  45.00  30.00   72
 14  \w    -71.00 -19.00   0.50    0.27    --  -94.50  61.00  60.00  104
 15  \w    -71.00 -19.00   0.50    0.27    --  -94.50  61.00 -90.00  104
 16  \w     77.00 178.00   0.50    0.27    --  114.32  30.00-180.00  202
 17  \w     77.00 178.00   0.50    0.27    --  114.32  30.00  30.00  202
 18  \w     85.00 178.00   0.50    0.27    --  114.32  61.00 120.00  186
 19  \w     34.00 109.00   0.50    0.27    --  114.32 -94.00-150.00  150
 20  \w     39.00 106.00   0.50    0.27    --  114.32 -77.00   0.00  134
 21  \w     34.00 109.00   0.50    0.27    --  114.32 -94.00 150.00  150
 22  \w     77.00 178.00   0.50    0.27    --  114.32  30.00-150.00  202
 23  \w     85.00 178.00   0.50    0.27    --  114.32  45.00  90.00  186
 24  \w     34.00 109.00   0.50    0.27    --  114.32 -94.00 -60.00  150
 25  \w     39.00  71.00   0.50    0.27    --  114.32 -61.00 120.00   64
 26  \w   -114.00  -5.00   0.50    0.07    --  -39.45 -77.00  60.00  218
 27  \w   -115.00 -12.00   0.50    0.07    --  -39.45 -57.00-180.00  206
 28  \w    -26.00  43.00   0.50    0.07    --  -39.45  19.00-180.00  138
 29  \w    -26.00  43.00   0.50    0.07    --  -39.45  19.00  90.00  138
 30  \w   -121.00  -7.00   0.50    0.07    --  -39.45 -37.00 -30.00  228
 31  \w      5.00 115.00   0.50    0.07    --   39.45  77.00-120.00  220
 32  \w     58.00 122.00   0.50    0.07    --   39.45-178.00  30.00  128
 33  \w   -170.00 -78.00   0.50    0.27    --  -94.50 -77.00  90.00  184
 34  \w   -170.00 -60.00   0.50    0.27    --  -94.50 -77.00 120.00  220
 35  \w   -170.00 -60.00   0.50    0.27    --  -94.50 -77.00-120.00  220
 36  \w   -170.00 -60.00   0.50    0.27    --  -94.50 -77.00  60.00  220
 37  \w   -170.00 -60.00   0.50    0.27    --  -94.50 -77.00 -30.00  220
 38  \w   -170.00 -60.00   0.50    0.27    --  -94.50 -77.00   0.00  220
 39  \w   -170.00 -60.00   0.50    0.27    --  -94.50 -77.00-180.00  220
 40  \w     85.00 178.00   0.50    0.27    --  114.32  61.00 -60.00  186
 41  \w     39.00  71.00   0.50    0.27    --  114.32 -61.00  60.00   64
 42  \w     77.00 178.00   0.50    0.27    --  114.32  30.00 -90.00  202
;
_diffrn_measurement_device 'four-circle diffractometer'
_diffrn_measurement_device_type 'XtaLAB Synergy, Dualflex, HyPix'
_diffrn_measurement_method '\w scans'
_diffrn_orient_matrix_type 'CrysAlisPro convention (1999,Acta A55,543-557)'
_diffrn_orient_matrix_UB_11 0.1091565000
_diffrn_orient_matrix_UB_12 0.0903236000
_diffrn_orient_matrix_UB_13 0.0586481000
_diffrn_orient_matrix_UB_21 -0.0815865000
_diffrn_orient_matrix_UB_22 0.0010575000
_diffrn_orient_matrix_UB_23 0.1253392000
_diffrn_orient_matrix_UB_31 0.1542321000
_diffrn_orient_matrix_UB_32 -0.0633517000
_diffrn_orient_matrix_UB_33 0.0855765000
_diffrn_radiation_monochromator mirror
_diffrn_radiation_probe x-ray
_diffrn_radiation_type CuK\a
_diffrn_radiation_wavelength 1.54184
_diffrn_reflns_av_R_equivalents 0.0469
_diffrn_reflns_av_unetI/netI 0.0287
_diffrn_reflns_Laue_measured_fraction_full 1.000
_diffrn_reflns_Laue_measured_fraction_max 0.982
_diffrn_reflns_limit_h_max 9
_diffrn_reflns_limit_h_min -9
_diffrn_reflns_limit_k_max 17
_diffrn_reflns_limit_k_min -17
_diffrn_reflns_limit_l_max 12
_diffrn_reflns_limit_l_min -12
_diffrn_reflns_number 19007
_diffrn_reflns_point_group_measured_fraction_full 0.997
_diffrn_reflns_point_group_measured_fraction_max 0.958
_diffrn_reflns_theta_full 67.684
_diffrn_reflns_theta_max 76.477
_diffrn_reflns_theta_min 4.669
_diffrn_source 'micro-focus sealed X-ray tube'
_diffrn_source_type 'PhotonJet (Cu) X-ray Source'
_exptl_absorpt_coefficient_mu 0.693
_exptl_absorpt_correction_T_max 1.000
_exptl_absorpt_correction_T_min 0.620
_exptl_absorpt_correction_type gaussian
_exptl_absorpt_process_details
;
CrysAlisPro 1.171.40.37a (Rigaku Oxford Diffraction, 2019)
Numerical absorption correction based on gaussian integration over
            a multifaceted crystal model
Empirical absorption correction using spherical harmonics,
 implemented in SCALE3 ABSPACK scaling algorithm.
;
_exptl_crystal_colour colourless
_exptl_crystal_density_diffrn 1.303
_exptl_crystal_description plate
_exptl_crystal_F_000 432
_exptl_crystal_size_max 0.225
_exptl_crystal_size_mid 0.151
_exptl_crystal_size_min 0.11
_refine_diff_density_max 0.329
_refine_diff_density_min -0.271
_refine_diff_density_rms 0.062
_refine_ls_abs_structure_details
;
 Flack x determined using 1829 quotients [(I+)-(I-)]/[(I+)+(I-)]
 (Parsons, Flack and Wagner, Acta Cryst. B69 (2013) 249-259).
;
_refine_ls_abs_structure_Flack 0.04(9)
_refine_ls_extinction_method none
_refine_ls_goodness_of_fit_ref 1.025
_refine_ls_hydrogen_treatment constr
_refine_ls_matrix_type full
_refine_ls_number_parameters 273
_refine_ls_number_reflns 4148
_refine_ls_number_restraints 1
_refine_ls_restrained_S_all 1.025
_refine_ls_R_factor_all 0.0442
_refine_ls_R_factor_gt 0.0431
_refine_ls_shift/su_max 0.003
_refine_ls_shift/su_mean 0.000
_refine_ls_structure_factor_coef Fsqd
_refine_ls_weighting_details 'w=1/[\s^2^(Fo^2^)+(0.0960P)^2^+0.0450P] where P=(Fo^2^+2Fc^2^)/3'
_refine_ls_weighting_scheme calc
_refine_ls_wR_factor_gt 0.1140
_refine_ls_wR_factor_ref 0.1159
_reflns_Friedel_coverage 0.871
_reflns_Friedel_fraction_full 0.993
_reflns_Friedel_fraction_max 0.931
_reflns_number_gt 4012
_reflns_number_total 4148
_reflns_threshold_expression 'I > 2\s(I)'
_cod_data_source_file ja9b07297_si_005.cif
_cod_data_source_block exp_47
_cod_database_code 4127676
_shelx_shelxl_version_number 2018/3
_shelx_space_group_comment
;
The symmetry employed for this shelxl refinement is uniquely defined
by the following loop, which should always be used as a source of
symmetry information in preference to the above space-group names.
They are only intended as comments.
;
_diffrn_oxdiff_digest_frames
;
01ed39af90142266e1f7f2ba5a4607aa3f073063466
;
_reflns_odcompleteness_completeness 100.00
_reflns_odcompleteness_iscentric 1
_reflns_odcompleteness_theta 68.13
_olex2_refinement_description
;
1. Fixed Uiso
 At 1.2 times of:
  All C(H) groups, All C(H,H) groups
 At 1.5 times of:
  All C(H,H,H) groups
2.a Ternary CH refined with riding coordinates:
 C008(H008), C00F(H00F), C00H(H00H), C00I(H00I), C00O(H00O), C00Q(H00Q)
2.b Secondary CH2 refined with riding coordinates:
 C00J(H00B,H00C), C00M(H00D,H00G), C00R(H00R,H00S), C00U(H00X,H00Y)
2.c Aromatic/amide H refined with riding coordinates:
 C005(H005), C009(H009), C00A(H00A), C00E(H00E), C00K(H00K), C00L(H00L),
 C00N(H00N), C00S(H00T)
2.d Idealised Me refined as rotating group:
 C00P(H00J,H00M,H00P), C00T(H00U,H00V,H00W)
;
_ins_header
;
TITL exp_47 in P2(1)/m 
REM P2(1)/m (#11 in standard setting)
CELL 1.54184   7.795711  13.963248   9.865303  90.0000 106.2761  90.0000
ZERR    4.00   0.000132   0.000194   0.000160   0.0000   0.0018   0.0000
LATT  1
SYMM -x, y+1/2,-z 
SFAC C H N O
UNIT 44.00 40.00 4.00 4.00
TREF
HKLF 4
END
;
_olex2_submission_special_instructions 'No special instructions were received'
_oxdiff_exptl_absorpt_empirical_details
;
Empirical correction (ABSPACK) includes:
- Absorption correction using spherical harmonics
- Frame scaling
;
_oxdiff_exptl_absorpt_empirical_full_max 1.596
_oxdiff_exptl_absorpt_empirical_full_min 0.572

loop_
_space_group_symop_operation_xyz
'x, y, z'
'-x, y+1/2, -z'

loop_
_atom_site_label
_atom_site_type_symbol
_atom_site_fract_x
_atom_site_fract_y
_atom_site_fract_z
_atom_site_U_iso_or_equiv
_atom_site_adp_type
_atom_site_occupancy
_atom_site_site_symmetry_order
_atom_site_calc_flag
_atom_site_refinement_flags_posn
O001 O 0.5947(2) 0.34870(12) 0.03287(17) 0.0274(4) Uani 1 1 d .
O002 O 0.9135(2) 0.50253(13) 0.46585(16) 0.0295(4) Uani 1 1 d .
O003 O 0.4979(2) 0.39827(13) -0.19132(17) 0.0312(4) Uani 1 1 d .
O004 O 1.0382(2) 0.36675(13) 0.42222(18) 0.0311(4) Uani 1 1 d .
C005 C 0.5183(3) 0.64540(17) 0.2677(2) 0.0238(5) Uani 1 1 d .
H005 H 0.557349 0.679229 0.200727 0.029 Uiso 1 1 calc R
C006 C 0.5186(3) 0.54571(16) 0.2648(2) 0.0219(5) Uani 1 1 d .
C007 C 0.5201(3) 0.41472(17) -0.0671(2) 0.0253(5) Uani 1 1 d .
C008 C 0.5879(3) 0.49514(16) 0.1543(2) 0.0224(4) Uani 1 1 d .
H008 H 0.707411 0.520269 0.160989 0.027 Uiso 1 1 calc R
C009 C 0.9603(3) 0.44836(17) 0.9617(2) 0.0251(4) Uani 1 1 d .
H009 H 0.925380 0.385090 0.941021 0.030 Uiso 1 1 calc R
C00A C 0.4053(3) 0.54541(17) 0.4686(2) 0.0259(5) Uani 1 1 d .
H00A H 0.368327 0.512025 0.537053 0.031 Uiso 1 1 calc R
C00B C 1.0060(3) 0.60756(16) 0.8826(2) 0.0245(4) Uani 1 1 d .
C00C C 1.0024(3) 0.42035(17) 0.5062(2) 0.0245(4) Uani 1 1 d .
C00D C 0.9590(3) 0.51193(17) 0.8515(2) 0.0227(4) Uani 1 1 d .
C00E C 0.4607(3) 0.69537(17) 0.3688(2) 0.0265(5) Uani 1 1 d .
H00E H 0.459978 0.761967 0.368953 0.032 Uiso 1 1 calc R
C00F C 1.0478(3) 0.40847(16) 0.6651(2) 0.0232(4) Uani 1 1 d .
H00F H 1.166309 0.436227 0.706946 0.028 Uiso 1 1 calc R
C00G C 0.4613(3) 0.49436(16) 0.3659(2) 0.0232(5) Uani 1 1 d .
C00H C 0.8867(3) 0.55277(17) 0.5890(2) 0.0260(5) Uani 1 1 d .
H00H H 0.765696 0.579530 0.565753 0.031 Uiso 1 1 calc R
C00I C 0.9074(3) 0.47460(16) 0.7013(2) 0.0231(4) Uani 1 1 d .
H00I H 0.794338 0.439601 0.683937 0.028 Uiso 1 1 calc R
C00J C 0.4643(3) 0.38637(17) 0.3692(2) 0.0269(5) Uani 1 1 d .
H00B H 0.364267 0.363328 0.400425 0.032 Uiso 1 1 calc R
H00C H 0.573467 0.364898 0.436871 0.032 Uiso 1 1 calc R
C00K C 1.0130(3) 0.47866(18) 1.1013(2) 0.0267(5) Uani 1 1 d .
H00K H 1.015230 0.435583 1.173641 0.032 Uiso 1 1 calc R
C00L C 0.4042(3) 0.64449(18) 0.4698(2) 0.0272(5) Uani 1 1 d .
H00L H 0.365734 0.677116 0.538099 0.033 Uiso 1 1 calc R
C00M C 1.0231(3) 0.63213(17) 0.6343(2) 0.0289(5) Uani 1 1 d .
H00D H 1.007190 0.678997 0.559239 0.035 Uiso 1 1 calc R
H00G H 1.142751 0.605942 0.653526 0.035 Uiso 1 1 calc R
C00N C 1.0590(3) 0.63682(17) 1.0241(2) 0.0269(5) Uani 1 1 d .
H00N H 1.092545 0.700166 1.045619 0.032 Uiso 1 1 calc R
C00O C 0.6030(3) 0.38595(16) 0.1730(2) 0.0254(5) Uani 1 1 d .
H00O H 0.718559 0.369621 0.239147 0.030 Uiso 1 1 calc R
C00P C 1.0529(3) 0.30407(17) 0.7105(2) 0.0294(5) Uani 1 1 d .
H00J H 0.934293 0.277961 0.681854 0.044 Uiso 1 1 calc GR
H00M H 1.099162 0.299953 0.811333 0.044 Uiso 1 1 calc GR
H00P H 1.128564 0.268454 0.666959 0.044 Uiso 1 1 calc GR
C00Q C 0.4737(3) 0.50527(16) -0.0003(2) 0.0236(4) Uani 1 1 d .
H00Q H 0.347222 0.502662 -0.002746 0.028 Uiso 1 1 calc R
C00R C 0.9992(4) 0.67997(17) 0.7669(3) 0.0291(5) Uani 1 1 d .
H00R H 1.092782 0.727161 0.800667 0.035 Uiso 1 1 calc R
H00S H 0.885249 0.713021 0.743874 0.035 Uiso 1 1 calc R
C00S C 1.0623(3) 0.57306(19) 1.1325(2) 0.0289(5) Uani 1 1 d .
H00T H 1.097437 0.593679 1.225904 0.035 Uiso 1 1 calc R
C00T C 0.5048(3) 0.59475(18) -0.0783(2) 0.0290(5) Uani 1 1 d .
H00U H 0.630788 0.604350 -0.062578 0.043 Uiso 1 1 calc GR
H00V H 0.454394 0.649230 -0.044084 0.043 Uiso 1 1 calc GR
H00W H 0.448729 0.587095 -0.177622 0.043 Uiso 1 1 calc GR
C00U C 0.4537(3) 0.34369(16) 0.2244(2) 0.0259(5) Uani 1 1 d .
H00X H 0.466011 0.274607 0.231490 0.031 Uiso 1 1 calc R
H00Y H 0.338990 0.358577 0.158401 0.031 Uiso 1 1 calc R

loop_
_atom_site_aniso_label
_atom_site_aniso_U_11
_atom_site_aniso_U_22
_atom_site_aniso_U_33
_atom_site_aniso_U_23
_atom_site_aniso_U_13
_atom_site_aniso_U_12
O001 0.0387(9) 0.0222(7) 0.0247(8) -0.0025(6) 0.0146(7) 0.0028(7)
O002 0.0409(9) 0.0320(9) 0.0174(7) 0.0001(6) 0.0109(6) 0.0058(7)
O003 0.0399(9) 0.0327(9) 0.0229(8) -0.0057(7) 0.0120(7) -0.0003(7)
O004 0.0429(9) 0.0310(9) 0.0231(8) -0.0048(6) 0.0152(7) -0.0005(7)
C005 0.0294(10) 0.0239(11) 0.0203(10) -0.0008(8) 0.0109(9) -0.0029(9)
C006 0.0244(10) 0.0233(11) 0.0201(10) -0.0004(8) 0.0095(8) 0.0001(8)
C007 0.0281(10) 0.0253(10) 0.0246(11) -0.0038(8) 0.0110(8) -0.0022(8)
C008 0.0270(10) 0.0227(10) 0.0200(9) 0.0005(8) 0.0107(8) 0.0012(8)
C009 0.0297(11) 0.0235(10) 0.0257(11) 0.0016(9) 0.0135(9) 0.0002(9)
C00A 0.0320(12) 0.0276(11) 0.0213(10) -0.0009(8) 0.0125(9) -0.0018(9)
C00B 0.0294(10) 0.0233(11) 0.0238(10) -0.0003(8) 0.0122(8) 0.0015(9)
C00C 0.0299(10) 0.0253(10) 0.0201(10) -0.0008(8) 0.0100(8) -0.0029(9)
C00D 0.0269(10) 0.0242(11) 0.0200(10) 0.0003(8) 0.0115(8) 0.0013(8)
C00E 0.0341(12) 0.0208(11) 0.0263(12) -0.0033(8) 0.0114(10) -0.0010(8)
C00F 0.0289(11) 0.0235(10) 0.0197(9) -0.0008(8) 0.0109(8) 0.0001(8)
C00G 0.0292(11) 0.0213(11) 0.0209(10) 0.0011(8) 0.0100(9) -0.0001(8)
C00H 0.0341(12) 0.0279(11) 0.0184(10) 0.0016(8) 0.0112(9) 0.0062(9)
C00I 0.0280(10) 0.0227(10) 0.0210(9) -0.0005(8) 0.0107(8) -0.0008(8)
C00J 0.0369(12) 0.0224(11) 0.0249(11) 0.0016(8) 0.0145(9) -0.0004(9)
C00K 0.0310(11) 0.0308(12) 0.0220(10) 0.0040(9) 0.0137(9) 0.0036(9)
C00L 0.0322(11) 0.0292(12) 0.0239(11) -0.0040(8) 0.0139(9) -0.0001(9)
C00M 0.0407(12) 0.0237(11) 0.0262(11) 0.0038(8) 0.0156(10) 0.0021(9)
C00N 0.0318(10) 0.0235(10) 0.0275(11) -0.0042(9) 0.0118(9) 0.0002(9)
C00O 0.0327(11) 0.0246(11) 0.0212(10) -0.0018(9) 0.0114(8) 0.0027(9)
C00P 0.0412(13) 0.0244(11) 0.0255(10) -0.0005(9) 0.0143(9) 0.0011(10)
C00Q 0.0282(10) 0.0240(10) 0.0212(9) -0.0021(8) 0.0111(8) 0.0007(9)
C00R 0.0412(13) 0.0223(11) 0.0273(11) 0.0009(9) 0.0154(10) 0.0006(9)
C00S 0.0312(11) 0.0354(13) 0.0227(10) -0.0024(9) 0.0118(9) 0.0041(10)
C00T 0.0393(12) 0.0268(12) 0.0237(10) 0.0014(9) 0.0135(9) 0.0013(10)
C00U 0.0351(12) 0.0180(9) 0.0273(11) 0.0009(8) 0.0131(10) 0.0008(9)

loop_
_atom_type_symbol
_atom_type_description
_atom_type_scat_dispersion_real
_atom_type_scat_dispersion_imag
_atom_type_scat_source
C C 0.0181 0.0091 'International Tables Vol C Tables 4.2.6.8 and 6.1.1.4'
H H 0.0000 0.0000 'International Tables Vol C Tables 4.2.6.8 and 6.1.1.4'
O O 0.0492 0.0322 'International Tables Vol C Tables 4.2.6.8 and 6.1.1.4'

loop_
_exptl_crystal_face_index_h
_exptl_crystal_face_index_k
_exptl_crystal_face_index_l
_exptl_crystal_face_perp_dist
4 -5 -1 0.0425
1 2 -6 0.1180
-3 7 2 0.0775
-5 2 2 0.0575
-4 -2 5 0.0624
4 2 -5 0.0720
5 1 -1 0.0393
5 0 0 0.0334
3 7 0 0.0664
-4 0 -2 0.0839
4 0 2 0.0488
1 3 5 0.0828
0 -5 -5 0.1254
-4 -4 4 0.0586
-2 -8 2 0.0491
0 -9 -1 0.0525
-2 7 -1 0.0879
-4 6 2 0.0670
-4 6 0 0.0699
-4 3 -1 0.0646

loop_
_geom_angle_atom_site_label_1
_geom_angle_atom_site_label_2
_geom_angle_atom_site_label_3
_geom_angle
C007 O001 C00O 110.03(17)
C00C O002 C00H 110.16(17)
C00E C005 C006 121.3(2)
C005 C006 C008 118.84(19)
C005 C006 C00G 119.7(2)
C00G C006 C008 121.5(2)
O001 C007 C00Q 110.86(19)
O003 C007 O001 121.2(2)
O003 C007 C00Q 127.9(2)
C006 C008 C00O 113.94(17)
C006 C008 C00Q 116.33(18)
C00O C008 C00Q 102.30(17)
C00K C009 C00D 120.8(2)
C00L C00A C00G 121.1(2)
C00D C00B C00N 118.9(2)
C00D C00B C00R 121.43(19)
C00N C00B C00R 119.6(2)
O002 C00C C00F 110.61(19)
O004 C00C O002 121.8(2)
O004 C00C C00F 127.6(2)
C009 C00D C00I 118.9(2)
C00B C00D C009 119.44(19)
C00B C00D C00I 121.69(19)
C005 C00E C00L 119.2(2)
C00C C00F C00I 101.41(18)
C00C C00F C00P 112.84(19)
C00P C00F C00I 117.74(18)
C006 C00G C00A 118.7(2)
C006 C00G C00J 121.43(19)
C00A C00G C00J 119.8(2)
O002 C00H C00I 104.34(17)
O002 C00H C00M 110.07(18)
C00M C00H C00I 112.63(19)
C00D C00I C00F 114.82(18)
C00D C00I C00H 114.07(18)
C00H C00I C00F 101.33(16)
C00G C00J C00U 111.90(18)
C00S C00K C009 119.9(2)
C00A C00L C00E 120.0(2)
C00H C00M C00R 109.24(19)
C00S C00N C00B 121.2(2)
O001 C00O C008 104.97(17)
O001 C00O C00U 110.13(19)
C00U C00O C008 112.78(18)
C007 C00Q C008 102.22(18)
C007 C00Q C00T 111.89(17)
C00T C00Q C008 116.48(19)
C00B C00R C00M 111.52(19)
C00K C00S C00N 119.7(2)
C00O C00U C00J 108.43(19)

loop_
_geom_bond_atom_site_label_1
_geom_bond_atom_site_label_2
_geom_bond_distance
O001 C007 1.356(3)
O001 C00O 1.461(2)
O002 C00C 1.342(3)
O002 C00H 1.467(2)
O003 C007 1.210(3)
O004 C00C 1.206(3)
C005 C006 1.392(3)
C005 C00E 1.391(3)
C006 C008 1.519(3)
C006 C00G 1.400(3)
C007 C00Q 1.516(3)
C008 C00O 1.536(3)
C008 C00Q 1.542(3)
C009 C00D 1.401(3)
C009 C00K 1.388(3)
C00A C00G 1.405(3)
C00A C00L 1.384(3)
C00B C00D 1.396(3)
C00B C00N 1.400(3)
C00B C00R 1.514(3)
C00C C00F 1.516(3)
C00D C00I 1.515(3)
C00E C00L 1.392(3)
C00F C00I 1.548(3)
C00F C00P 1.522(3)
C00G C00J 1.508(3)
C00H C00I 1.532(3)
C00H C00M 1.514(3)
C00J C00U 1.529(3)
C00K C00S 1.383(4)
C00M C00R 1.526(3)
C00N C00S 1.387(3)
C00O C00U 1.513(3)
C00Q C00T 1.522(3)

loop_
_exptl_oxdiff_crystal_face_indexfrac_h
_exptl_oxdiff_crystal_face_indexfrac_k
_exptl_oxdiff_crystal_face_indexfrac_l
_exptl_oxdiff_crystal_face_x
_exptl_oxdiff_crystal_face_y
_exptl_oxdiff_crystal_face_z
4.2299 -4.9730 -1.3695 -0.0678 -0.5220 0.8502
0.8228 1.8093 -6.2309 -0.1122 -0.8462 -0.5209
-2.8155 7.3311 2.1651 0.4818 0.5088 -0.7134
-4.8931 2.1697 2.2809 -0.2044 0.6874 -0.6969
-3.6682 -2.1361 5.2788 -0.2838 0.9587 0.0213
4.0007 1.5624 -5.0295 0.2829 -0.9551 0.0877
4.9896 1.2840 -1.2176 0.5892 -0.5583 0.5840
4.8767 0.0652 -0.0832 0.5333 -0.4082 0.7409
3.2415 6.6706 0.1991 0.9680 -0.2325 0.0944
-4.2960 0.0869 -1.7275 -0.5624 0.1341 -0.8159
4.2929 -0.1334 1.7339 0.5582 -0.1331 0.8189
1.1410 2.6247 5.3124 0.6732 0.5755 0.4643
0.0081 -5.0624 -5.0993 -0.7554 -0.6452 -0.1144
-4.0146 -4.0095 3.9949 -0.5661 0.8240 -0.0233
-1.9092 -8.1710 1.9824 -0.8302 0.3956 0.3928
0.2179 -8.9435 -1.0359 -0.8448 -0.1571 0.5116
-2.3272 7.3648 -1.3796 0.3303 0.0247 -0.9436
-3.8922 5.6148 2.3443 0.2198 0.6173 -0.7554
-3.7500 5.7689 0.0099 0.1123 0.3133 -0.9430
-4.3791 3.3804 -0.5095 -0.2026 0.2970 -0.9332
